data_7125179
loop_
_publ_author_name
'Plesniak, Mateusz P.'
'Just-Baringo, Xavier'
'Ortu, Fabrizio'
'Mills, David P.'
'Procter, David J.'

_publ_section_title
;
 SmCp<sup>R</sup><sub>2</sub>-mediated cross-coupling of allyl and
 propargyl ethers with ketoesters and a telescoped approach to complex
 cycloheptanols.
;
_journal_issue 92
_journal_name_full 'Chemical communications (Cambridge, England)'
_journal_page_first 13503
_journal_page_last 13506
_journal_paper_doi 10.1039/c6cc07318b
_journal_volume 52
_journal_year 2016
_chemical_formula_moiety 'C44 H50 O2 Si2 Sm'
_chemical_formula_sum 'C44 H50 O2 Si2 Sm'
_chemical_formula_weight 817.37
_chemical_properties_physical ', Air-sensitive,Moisture-sensitive'
_space_group_crystal_system tetragonal
_space_group_IT_number 82
_space_group_name_Hall 'I -4'
_space_group_name_H-M_alt 'I -4'
_atom_sites_solution_hydrogens geom
_audit_creation_date 2016-04-04
_audit_creation_method
;
Olex2 1.2
(compiled 2016.02.19 svn.r3266 for OlexSys, GUI svn.r5155)
;
_audit_update_record
;
2016-08-29 deposited with the CCDC.
2016-10-25 downloaded from the CCDC.
;
_cell_angle_alpha 90
_cell_angle_beta 90
_cell_angle_gamma 90
_cell_formula_units_Z 2
_cell_length_a 13.1871(2)
_cell_length_b 13.1871(2)
_cell_length_c 11.4268(4)
_cell_measurement_reflns_used 4250
_cell_measurement_temperature 150.03(10)
_cell_measurement_theta_max 23.6050
_cell_measurement_theta_min 3.8770
_cell_modulation_dimension 3
_cell_volume 1987.12(8)
_computing_cell_refinement
;
CrysAlisPro, Agilent Technologies,
Version 1.171.37.35 (release 13-08-2014 CrysAlis171 .NET)
(compiled Aug 13 2014,18:06:01)
;
_computing_data_collection
;
CrysAlisPro, Agilent Technologies,
Version 1.171.37.35 (release 13-08-2014 CrysAlis171 .NET)
(compiled Aug 13 2014,18:06:01)
;
_computing_data_reduction
;
CrysAlisPro, Agilent Technologies,
Version 1.171.37.35 (release 13-08-2014 CrysAlis171 .NET)
(compiled Aug 13 2014,18:06:01)
;
_computing_molecular_graphics 'Olex2 (Dolomanov et al., 2009)'
_computing_publication_material 'Olex2 (Dolomanov et al., 2009)'
_computing_structure_refinement 'ShelXL (Sheldrick, 2015)'
_computing_structure_solution 'ShelXS (Sheldrick, 2008)'
_diffrn_ambient_environment N~2~
_diffrn_ambient_temperature 150.03(10)
_diffrn_detector 'CCD plate'
_diffrn_detector_area_resol_mean 8.0714
_diffrn_detector_type Eos
_diffrn_measured_fraction_theta_full 0.997
_diffrn_measured_fraction_theta_max 0.997
_diffrn_measurement_details
;
#__ type_ start__ end____ width___ exp.time_
  1 omega  -50.00  -20.00   1.0000    5.0000
omega____ theta____ kappa____ phi______ frames
    -       18.8601  -57.0000   30.0000 30

#__ type_ start__ end____ width___ exp.time_
  2 omega   -8.00   56.00   1.0000    5.0000
omega____ theta____ kappa____ phi______ frames
    -       18.8601  -99.0000    0.0000 64

#__ type_ start__ end____ width___ exp.time_
  3 omega  -51.00   49.00   1.0000    5.0000
omega____ theta____ kappa____ phi______ frames
    -       18.8601  -77.0000  150.0000 100

#__ type_ start__ end____ width___ exp.time_
  4 omega   -1.00   89.00   1.0000    5.0000
omega____ theta____ kappa____ phi______ frames
    -       18.8601   77.0000   60.0000 90

#__ type_ start__ end____ width___ exp.time_
  5 omega   -7.00   81.00   1.0000    5.0000
omega____ theta____ kappa____ phi______ frames
    -       18.8601   77.0000  -90.0000 88

#__ type_ start__ end____ width___ exp.time_
  6 omega   62.00   87.00   1.0000    5.0000
omega____ theta____ kappa____ phi______ frames
    -       18.8601   57.0000 -180.0000 25
;
_diffrn_measurement_device 'four-circle diffractometer'
_diffrn_measurement_device_type 'SuperNova, Single source at offset, Eos'
_diffrn_measurement_method '\w scans'
_diffrn_orient_matrix_UB_11 -0.0320089000
_diffrn_orient_matrix_UB_12 -0.0387637000
_diffrn_orient_matrix_UB_13 -0.0220230000
_diffrn_orient_matrix_UB_21 0.0165589000
_diffrn_orient_matrix_UB_22 0.0110225000
_diffrn_orient_matrix_UB_23 -0.0577083000
_diffrn_orient_matrix_UB_31 0.0399422000
_diffrn_orient_matrix_UB_32 -0.0356019000
_diffrn_orient_matrix_UB_33 0.0061941000
_diffrn_radiation_monochromator mirror
_diffrn_radiation_probe x-ray
_diffrn_radiation_type MoK\a
_diffrn_radiation_wavelength 0.71073
_diffrn_reflns_av_R_equivalents 0.0486
_diffrn_reflns_av_unetI/netI 0.0478
_diffrn_reflns_Laue_measured_fraction_full 0.997
_diffrn_reflns_Laue_measured_fraction_max 0.997
_diffrn_reflns_limit_h_max 15
_diffrn_reflns_limit_h_min -13
_diffrn_reflns_limit_k_max 15
_diffrn_reflns_limit_k_min -15
_diffrn_reflns_limit_l_max 13
_diffrn_reflns_limit_l_min -13
_diffrn_reflns_number 7156
_diffrn_reflns_point_group_measured_fraction_full 0.998
_diffrn_reflns_point_group_measured_fraction_max 0.998
_diffrn_reflns_theta_full 25.233
_diffrn_reflns_theta_max 25.233
_diffrn_reflns_theta_min 3.566
_diffrn_source 'SuperNova (Mo) X-ray Source'
_exptl_absorpt_coefficient_mu 1.572
_exptl_absorpt_correction_T_max 1.00000
_exptl_absorpt_correction_T_min 0.65173
_exptl_absorpt_correction_type multi-scan
_exptl_absorpt_process_details
;
CrysAlisPro, Agilent Technologies,
Version 1.171.37.35 (release 13-08-2014 CrysAlis171 .NET)
(compiled Aug 13 2014,18:06:01)
Empirical absorption correction using spherical harmonics,
 implemented in SCALE3 ABSPACK scaling algorithm.
Empirical absorption correction using spherical harmonics,
 implemented in SCALE3 ABSPACK scaling algorithm.
;
_exptl_crystal_colour 'clear dark red'
_exptl_crystal_colour_lustre clear
_exptl_crystal_colour_modifier dark
_exptl_crystal_colour_primary red
_exptl_crystal_density_diffrn 1.366
_exptl_crystal_description block
_exptl_crystal_F_000 840
_exptl_crystal_size_max 0.173
_exptl_crystal_size_mid 0.0974
_exptl_crystal_size_min 0.0956
_refine_diff_density_max 1.736
_refine_diff_density_min -1.423
_refine_diff_density_rms 0.235
_refine_ls_abs_structure_details
;
 Flack x determined using 850 quotients [(I+)-(I-)]/[(I+)+(I-)]
 (Parsons, Flack and Wagner, Acta Cryst. B69 (2013) 249-259).
;
_refine_ls_abs_structure_Flack -0.033(15)
_refine_ls_extinction_method none
_refine_ls_goodness_of_fit_ref 1.101
_refine_ls_hydrogen_treatment constr
_refine_ls_matrix_type full
_refine_ls_number_parameters 187
_refine_ls_number_reflns 1808
_refine_ls_number_restraints 273
_refine_ls_restrained_S_all 1.090
_refine_ls_R_factor_all 0.0729
_refine_ls_R_factor_gt 0.0729
_refine_ls_shift/su_max 0.001
_refine_ls_shift/su_mean 0.000
_refine_ls_structure_factor_coef Fsqd
_refine_ls_weighting_details 'w=1/[\s^2^(Fo^2^)+(0.1622P)^2^] where P=(Fo^2^+2Fc^2^)/3'
_refine_ls_weighting_scheme calc
_refine_ls_wR_factor_gt 0.1842
_refine_ls_wR_factor_ref 0.1842
_reflns_Friedel_coverage 0.891
_reflns_Friedel_fraction_full 0.999
_reflns_Friedel_fraction_max 0.999
_reflns_number_gt 1808
_reflns_number_total 1808
_reflns_threshold_expression 'I > 2\s(I)'
_cod_data_source_file c6cc07318b2.cif
_cod_data_source_block 5e
_cod_original_cell_volume 1987.12(9)
_cod_database_code 7125179
_manchester_internal_coll_name adpm148
_manchester_internal_coll_client FO/MP/DJP/DPM
_manchester_internal_coll_type custom
_manchester_internal_coll_frame_time 5s
_manchester_internal_coll_frame_width 1
_manchester_internal_coll_frame_method '\w scans'
_manchester_internal_coll_user FO/MP
_manchester_internal_coll_date 05/03/2015
_manchester_internal_process_user FO
_manchester_internal_process_date 16/03/2015
_manchester_internal_solution_user FO
_manchester_internal_solution_date 16/03/2015
_manchester_internal_refinement_user FO
_manchester_internal_refinement_date 04/04/2016
_manchester_internal_validation_user FO
_manchester_internal_validation_date 04/04/2016
_manchester_internal_archive_date 04/04/2016
_chemical_oxdiff_formula 'C40 Sm O2 Si2'
_shelx_space_group_comment
;
The symmetry employed for this shelxl refinement is uniquely defined
by the following loop, which should always be used as a source of
symmetry information in preference to the above space-group names.
They are only intended as comments.
;
_reflns_odcompleteness_completeness 99.52
_reflns_odcompleteness_iscentric 1
_reflns_odcompleteness_theta 26.32
_olex2_refinement_description
;
1. Twinned data refinement
 Scales: 0.47(16) 0.53(16)
2. Fixed Uiso
 At 1.2 times of:
  All C(H) groups, All C(H,H) groups
 At 1.5 times of:
  All C(H,H,H) groups
3. Restrained distances
 C19-C20 = O1-C19 = C21-C20
 1.52 with sigma of 0.02
 C21-O1
 2.292 with sigma of 0.02
 C20-O1
 2.406 with sigma of 0.02
 C19-C21
 2.406 with sigma of 0.02
 Sm1-O1
 2.85 with sigma of 0.02
 C19-Sm1
 3.3 with sigma of 0.02
 C22-O1 = C22-C21
 1.45 with sigma of 0.02
 C22-C20
 2.385 with sigma of 0.02
 C19-C22
 2.385 with sigma of 0.02
 C14-Si1 \\sim Si1-C18
 with sigma of 0.02
 Sm1-C22 \\sim Sm1-C19
 with sigma of 0.02
4. Rigid bond restraints
 O1, C19, C20, C21, C22
 with sigma for 1-2 distances of 0.004 and sigma for 1-3 distances of 0.008
5. Uiso/Uaniso restraints and constraints
Uanis(C15) \\sim Ueq: with sigma of 0.004 and sigma for terminal atoms of 0.004
Uanis(C20) \\sim Ueq: with sigma of 0.008 and sigma for terminal atoms of 0.008
Uanis(C6) \\sim Ueq: with sigma of 0.004 and sigma for terminal atoms of 0.004
Uanis(C22) \\sim Ueq: with sigma of 0.004 and sigma for terminal atoms of 0.004
Uanis(C8) \\sim Ueq, Uanis(C18) \\sim Ueq: with sigma of 0.008 and sigma for
terminal atoms of 0.008
Uanis(C21) \\sim Ueq: with sigma of 0.004 and sigma for terminal atoms of 0.004
6. Rigid body (RIGU) restrains
 All non-hydrogen atoms
 with sigma for 1-2 distances of 0.004 and sigma for 1-3 distances of 0.004
7. Others
 Fixed Sof: Si1(0.5) C5(0.5) H5(0.5) C1(0.5) C2(0.5) H2(0.5) C3(0.5) H3(0.5)
 C4(0.5) H4(0.5) C6(0.5) H6A(0.5) H6B(0.5) H6C(0.5) O1(0.5) C19(0.5) H19A(0.5)
 H19B(0.5) C20(0.5) H20A(0.5) H20B(0.5) C21(0.5) H21A(0.5) H21B(0.5) C22(0.5)
 H22A(0.5) H22B(0.5) C10(0.5) H10(0.5) C11(0.5) H11(0.5) C12(0.5) H12(0.5)
 C7(0.5) C8(0.5) H8(0.5) C9(0.5) H9(0.5) C13(0.5) C18(0.5) H18(0.5) C17(0.5)
 H17(0.5) C16(0.5) H16(0.5) C15(0.5) H15(0.5) C14(0.5) H14(0.5)
8.a Secondary CH2 refined with riding coordinates:
 C19(H19A,H19B), C20(H20A,H20B), C21(H21A,H21B), C22(H22A,H22B)
8.b Me refined with riding coordinates:
 C6(H6A,H6B,H6C)
8.c Aromatic/amide H refined with riding coordinates:
 C5(H5), C2(H2), C3(H3), C4(H4), C10(H10), C11(H11), C12(H12), C8(H8), C9(H9),
 C18(H18), C17(H17), C16(H16), C15(H15), C14(H14)
8.d Fitted pentagon refined as free rotating group:
 C5(C1,C2,C3,C4)
8.e Fitted hexagon refined as free rotating group:
 C10(C11,C12,C7,C8,C9), C13(C18,C17,C16,C15,C14)
;
_shelx_shelxl_version_number 2014/7
_olex2_submission_special_instructions 'No special instructions were received'

loop_
_space_group_symop_operation_xyz
'x, y, z'
'y, -x, -z'
'-x, -y, z'
'-y, x, -z'
'x+1/2, y+1/2, z+1/2'
'y+1/2, -x+1/2, -z+1/2'
'-x+1/2, -y+1/2, z+1/2'
'-y+1/2, x+1/2, -z+1/2'

loop_
_atom_site_label
_atom_site_type_symbol
_atom_site_fract_x
_atom_site_fract_y
_atom_site_fract_z
_atom_site_U_iso_or_equiv
_atom_site_adp_type
_atom_site_occupancy
_atom_site_site_symmetry_order
_atom_site_calc_flag
_atom_site_refinement_flags_posn
_atom_site_refinement_flags_adp
_atom_site_refinement_flags_occupancy
_atom_site_disorder_assembly
_atom_site_disorder_group
Sm1 Sm 0.5000 0.5000 0.0000 0.0223(5) Uani 1 4 d DS TU P . .
Si1 Si 0.4100(15) 0.2719(14) 0.2373(17) 0.075(4) Uani 0.5 1 d D U . A -1
C5 C 0.588(3) 0.388(2) 0.177(2) 0.052(7) Uani 0.5 1 d . U . A -1
H5 H 0.5902 0.4215 0.2488 0.063 Uiso 0.5 1 calc R . . A -1
C1 C 0.508(2) 0.325(2) 0.137(3) 0.056(6) Uani 0.5 1 d G U . A -1
C2 C 0.534(3) 0.289(2) 0.024(3) 0.072(8) Uani 0.5 1 d G U . A -1
H2 H 0.4951 0.2465 -0.0228 0.087 Uiso 0.5 1 calc R . . A -1
C3 C 0.630(3) 0.331(2) -0.007(3) 0.070(7) Uani 0.5 1 d G U . A -1
H3 H 0.6647 0.3202 -0.0762 0.083 Uiso 0.5 1 calc R . . A -1
C4 C 0.663(2) 0.392(3) 0.088(3) 0.071(8) Uani 0.5 1 d G U . A -1
H4 H 0.7235 0.4284 0.0917 0.085 Uiso 0.5 1 calc R . . A -1
C6 C 0.378(4) 0.367(4) 0.354(4) 0.052(8) Uani 0.5 1 d . U . A -1
H6A H 0.3271 0.3387 0.4055 0.078 Uiso 0.5 1 calc R . . A -1
H6B H 0.4374 0.3826 0.3988 0.078 Uiso 0.5 1 calc R . . A -1
H6C H 0.3519 0.4275 0.3189 0.078 Uiso 0.5 1 calc R . . A -1
O1 O 0.638(3) 0.425(2) 0.162(2) 0.080(8) Uani 0.5 1 d D U . A -2
C19 C 0.577(4) 0.446(2) 0.270(2) 0.094(12) Uani 0.5 1 d D U . A -2
H19A H 0.5047 0.4516 0.2540 0.113 Uiso 0.5 1 calc R . . A -2
H19B H 0.5997 0.5069 0.3107 0.113 Uiso 0.5 1 calc R . . A -2
C20 C 0.603(4) 0.346(2) 0.340(2) 0.062(7) Uani 0.5 1 d D U . A -2
H20A H 0.6723 0.3472 0.3701 0.075 Uiso 0.5 1 calc R . . A -2
H20B H 0.5563 0.3335 0.4035 0.075 Uiso 0.5 1 calc R . . A -2
C21 C 0.590(2) 0.2708(17) 0.238(2) 0.027(5) Uani 0.5 1 d D U . A -2
H21A H 0.6292 0.2097 0.2537 0.032 Uiso 0.5 1 calc R . . A -2
H21B H 0.5196 0.2523 0.2302 0.032 Uiso 0.5 1 calc R . . A -2
C22 C 0.626(3) 0.318(2) 0.134(2) 0.061(6) Uani 0.5 1 d D U . A -2
H22A H 0.5767 0.3090 0.0713 0.073 Uiso 0.5 1 calc R . . A -2
H22B H 0.6897 0.2885 0.1096 0.073 Uiso 0.5 1 calc R . . A -2
C10 C 0.517(3) -0.025(3) 0.421(4) 0.10(2) Uani 0.5 1 d . U . A -1
H10 H 0.5379 -0.0848 0.4579 0.116 Uiso 0.5 1 calc R . . A -1
C11 C 0.442(4) 0.034(4) 0.473(3) 0.11(3) Uani 0.5 1 d G U . A -1
H11 H 0.4136 0.0151 0.5436 0.129 Uiso 0.5 1 calc R . . A -1
C12 C 0.411(3) 0.123(3) 0.418(4) 0.088(18) Uani 0.5 1 d G U . A -1
H12 H 0.3610 0.1633 0.4524 0.106 Uiso 0.5 1 calc R . . A -1
C7 C 0.454(3) 0.152(3) 0.312(4) 0.075(10) Uani 0.5 1 d G U . A -1
C8 C 0.528(3) 0.092(3) 0.261(3) 0.082(11) Uani 0.5 1 d G U . A -1
H8 H 0.5570 0.1114 0.1898 0.098 Uiso 0.5 1 calc R . . A -1
C9 C 0.560(3) 0.003(3) 0.315(3) 0.064(10) Uani 0.5 1 d G U . A -1
H9 H 0.6096 -0.0367 0.2810 0.077 Uiso 0.5 1 calc R . . A -1
C13 C 0.290(3) 0.230(2) 0.160(3) 0.073(9) Uani 0.5 1 d . U . A -1
C18 C 0.288(2) 0.145(2) 0.089(3) 0.085(11) Uani 0.5 1 d DG U . A -1
H18 H 0.3417 0.0987 0.0907 0.102 Uiso 0.5 1 calc R . . A -1
C17 C 0.206(2) 0.128(2) 0.015(3) 0.065(9) Uani 0.5 1 d G U . A -1
H17 H 0.2050 0.0706 -0.0329 0.078 Uiso 0.5 1 calc R . . A -1
C16 C 0.126(2) 0.196(3) 0.012(4) 0.074(11) Uani 0.5 1 d G U . A -1
H16 H 0.0713 0.1849 -0.0374 0.088 Uiso 0.5 1 calc R . . A -1
C15 C 0.128(2) 0.281(3) 0.083(4) 0.078(10) Uani 0.5 1 d G U . A -1
H15 H 0.0743 0.3273 0.0817 0.093 Uiso 0.5 1 calc R . . A -1
C14 C 0.210(3) 0.298(2) 0.158(3) 0.077(12) Uani 0.5 1 d DG U . A -1
H14 H 0.2110 0.3554 0.2053 0.092 Uiso 0.5 1 calc R . . A -1

loop_
_atom_site_aniso_label
_atom_site_aniso_U_11
_atom_site_aniso_U_22
_atom_site_aniso_U_33
_atom_site_aniso_U_23
_atom_site_aniso_U_13
_atom_site_aniso_U_12
Sm1 0.0205(5) 0.0205(5) 0.0258(6) 0.000 0.000 0.000
Si1 0.081(8) 0.067(7) 0.078(8) -0.002(6) 0.003(6) 0.003(6)
C5 0.070(13) 0.033(13) 0.053(12) 0.008(10) 0.000(10) 0.021(10)
C1 0.070(12) 0.035(12) 0.061(12) 0.003(9) -0.001(9) 0.018(9)
C2 0.093(15) 0.054(13) 0.070(14) -0.003(10) 0.005(11) 0.019(11)
C3 0.083(14) 0.058(14) 0.068(13) 0.007(13) 0.003(12) 0.034(10)
C4 0.077(13) 0.069(17) 0.066(14) 0.005(12) 0.007(11) 0.019(11)
C6 0.051(10) 0.051(9) 0.054(9) 0.006(5) -0.002(6) 0.004(6)
O1 0.12(2) 0.059(8) 0.063(11) 0.007(7) -0.018(11) -0.004(9)
C19 0.15(3) 0.056(10) 0.075(13) -0.005(8) -0.006(13) 0.014(13)
C20 0.079(14) 0.053(10) 0.055(8) -0.014(6) -0.007(8) -0.001(9)
C21 0.016(7) 0.032(6) 0.033(6) -0.004(4) -0.008(5) 0.009(5)
C22 0.065(9) 0.060(8) 0.057(7) 0.006(5) 0.005(5) -0.003(5)
C10 0.09(4) 0.10(3) 0.09(2) 0.03(2) 0.03(3) 0.02(3)
C11 0.11(4) 0.11(3) 0.10(3) 0.04(2) 0.04(3) 0.03(3)
C12 0.09(3) 0.09(2) 0.087(19) 0.020(18) 0.01(2) 0.01(2)
C7 0.074(17) 0.070(13) 0.080(15) 0.008(11) 0.003(13) 0.000(12)
C8 0.085(14) 0.079(13) 0.081(14) 0.009(9) 0.008(10) 0.005(10)
C9 0.05(2) 0.066(15) 0.07(2) 0.003(13) 0.001(15) -0.010(14)
C13 0.077(12) 0.075(14) 0.068(17) 0.002(12) 0.003(11) 0.000(10)
C18 0.085(13) 0.084(13) 0.086(14) -0.008(10) -0.004(10) 0.007(9)
C17 0.072(13) 0.066(14) 0.056(18) 0.009(14) 0.015(13) -0.001(11)
C16 0.074(15) 0.073(14) 0.07(2) -0.005(18) -0.001(17) 0.003(12)
C15 0.079(11) 0.077(11) 0.077(11) -0.002(6) -0.001(6) 0.002(6)
C14 0.082(13) 0.074(18) 0.07(2) -0.001(17) -0.004(15) 0.002(13)

loop_
_atom_type_symbol
_atom_type_description
_atom_type_scat_dispersion_real
_atom_type_scat_dispersion_imag
_atom_type_scat_source
C C 0.0033 0.0016 'International Tables Vol C Tables 4.2.6.8 and 6.1.1.4'
H H 0.0000 0.0000 'International Tables Vol C Tables 4.2.6.8 and 6.1.1.4'
O O 0.0106 0.0060 'International Tables Vol C Tables 4.2.6.8 and 6.1.1.4'
Si Si 0.0817 0.0704 'International Tables Vol C Tables 4.2.6.8 and 6.1.1.4'
Sm Sm -0.1638 3.4418 'International Tables Vol C Tables 4.2.6.8 and 6.1.1.4'

loop_
_cell_wave_vector_seq_id
_cell_wave_vector_x
_cell_wave_vector_y
_cell_wave_vector_z
1 0.4686 -0.0459 0.0109
2 -0.0037 0.5332 -0.0135
3 0.0322 0.0080 0.4921

loop_
_exptl_crystal_face_index_h
_exptl_crystal_face_index_k
_exptl_crystal_face_index_l
_exptl_crystal_face_perp_dist
_exptl_oxdiff_crystal_face_indexfrac_h
_exptl_oxdiff_crystal_face_indexfrac_k
_exptl_oxdiff_crystal_face_indexfrac_l
_exptl_oxdiff_crystal_face_x
_exptl_oxdiff_crystal_face_y
_exptl_oxdiff_crystal_face_z
14 -11 -2 0.0656 14.4967 -11.4913 -2.0054 0.0256 0.2291 0.9757
5 12 12 0.0415 4.9985 11.9992 12.0131 -0.8897 -0.4782 -0.1531
9 16 -3 0.0572 9.0122 16.0129 -2.9966 -0.8432 0.4987 -0.2287
-11 -5 -12 0.0980 -11.4950 -4.5018 -12.0105 0.8070 0.4531 -0.3733
-5 -12 -12 0.1013 -4.9985 -11.9992 -12.0131 0.8897 0.4782 0.1531
12 4 12 0.0528 12.4949 3.5026 11.5098 -0.7892 -0.4187 0.4457
-12 -14 3 0.0394 -12.0114 -14.0145 2.9973 0.8617 -0.5263 0.0377
10 -4 -13 0.0938 10.0084 -3.9854 -13.0110 0.1207 0.8726 0.4611
-14 12 0 0.0264 -13.9949 11.9931 0.0041 -0.0170 -0.0998 -0.9859
-6 -1 16 0.0429 -5.5123 -0.5142 15.5113 -0.1452 -0.9921 -0.1058
16 9 -2 0.0529 16.0087 9.0157 -2.4986 -0.8069 0.5087 0.3030
-9 11 -10 0.0746 -8.9875 11.0029 -10.0036 0.0815 0.5497 -0.8127
3 -9 14 0.0500 3.4854 -8.5088 14.0074 -0.0902 -0.8444 0.5289

loop_
_geom_angle_atom_site_label_1
_geom_angle_atom_site_label_2
_geom_angle_atom_site_label_3
_geom_angle
C5 Sm1 C1 29.6(3)
C5 Sm1 C2 48.6(4)
C5 Sm1 C3 48.7(4)
C5 Sm1 C4 29.8(3)
C1 Sm1 C2 29.3(3)
C1 Sm1 C3 48.4(3)
C3 Sm1 C2 29.2(3)
C4 Sm1 C1 48.8(4)
C4 Sm1 C2 48.5(3)
C4 Sm1 C3 29.5(3)
C1 Si1 C6 110(2)
C1 Si1 C7 112.2(19)
C1 Si1 C13 114(2)
C6 Si1 C7 108(2)
C6 Si1 C13 109.6(19)
C7 Si1 C13 103(2)
Sm1 C5 H5 114.2
C1 C5 Sm1 76.6(14)
C1 C5 H5 126.0
C4 C5 Sm1 75.5(12)
C4 C5 H5 126.0
C4 C5 C1 108.0
Si1 C1 Sm1 128.9(15)
C5 C1 Sm1 73.8(13)
C5 C1 Si1 122(2)
C2 C1 Sm1 76.6(11)
C2 C1 Si1 127(2)
C2 C1 C5 108.0
Sm1 C2 H2 117.1
C1 C2 Sm1 74.1(11)
C1 C2 H2 126.0
C1 C2 C3 108.0
C3 C2 Sm1 74.8(13)
C3 C2 H2 126.0
Sm1 C3 H3 116.5
C2 C3 Sm1 76.0(13)
C2 C3 H3 126.0
C4 C3 Sm1 73.6(12)
C4 C3 C2 108.0
C4 C3 H3 126.0
Sm1 C4 H4 114.6
C5 C4 Sm1 74.7(12)
C5 C4 H4 126.0
C3 C4 Sm1 76.9(12)
C3 C4 C5 108.0
C3 C4 H4 126.0
Si1 C6 H6A 109.5
Si1 C6 H6B 109.5
Si1 C6 H6C 109.5
H6A C6 H6B 109.5
H6A C6 H6C 109.5
H6B C6 H6C 109.5
C19 O1 Sm1 97.5(17)
C22 O1 Sm1 97.3(18)
C22 O1 C19 107.9(19)
O1 C19 H19A 112.2
O1 C19 H19B 112.2
O1 C19 C20 97.8(18)
H19A C19 H19B 109.8
C20 C19 H19A 112.2
C20 C19 H19B 112.2
C19 C20 H20A 112.2
C19 C20 H20B 112.2
H20A C20 H20B 109.8
C21 C20 C19 97.7(17)
C21 C20 H20A 112.2
C21 C20 H20B 112.2
C20 C21 H21A 110.0
C20 C21 H21B 110.0
H21A C21 H21B 108.4
C22 C21 C20 108.4(17)
C22 C21 H21A 110.0
C22 C21 H21B 110.0
O1 C22 H22A 110.6
O1 C22 H22B 110.6
C21 C22 O1 105.8(15)
C21 C22 H22A 110.6
C21 C22 H22B 110.6
H22A C22 H22B 108.7
C11 C10 H10 120.0
C11 C10 C9 120.0
C9 C10 H10 120.0
C10 C11 H11 120.0
C10 C11 C12 120.0
C12 C11 H11 120.0
C11 C12 H12 120.0
C7 C12 C11 120.0
C7 C12 H12 120.0
C12 C7 Si1 120(2)
C12 C7 C8 120.0
C8 C7 Si1 120(2)
C7 C8 H8 120.0
C9 C8 C7 120.0
C9 C8 H8 120.0
C10 C9 H9 120.0
C8 C9 C10 120.0
C8 C9 H9 120.0
C18 C13 Si1 121.6(10)
C18 C13 C14 120.0
C14 C13 Si1 117.1(10)
C13 C18 H18 120.0
C13 C18 C17 120.0
C17 C18 H18 120.0
C18 C17 H17 120.0
C16 C17 C18 120.0
C16 C17 H17 120.0
C17 C16 H16 120.0
C17 C16 C15 120.0
C15 C16 H16 120.0
C16 C15 H15 120.0
C14 C15 C16 120.0
C14 C15 H15 120.0
C13 C14 H14 120.0
C15 C14 C13 120.0
C15 C14 H14 120.0

loop_
_geom_bond_atom_site_label_1
_geom_bond_atom_site_label_2
_geom_bond_distance
Sm1 C5 2.76(3)
Sm1 C1 2.79(3)
Sm1 C2 2.83(3)
Sm1 C3 2.81(3)
Sm1 C4 2.77(4)
Sm1 O1 2.78(2)
Si1 C1 1.86(3)
Si1 C6 1.88(5)
Si1 C7 1.89(3)
Si1 C13 1.89(4)
C5 H5 0.9300
C5 C1 1.4200
C5 C4 1.4200
C1 C2 1.4200
C2 H2 0.9300
C2 C3 1.4200
C3 H3 0.9300
C3 C4 1.4200
C4 H4 0.9300
C6 H6A 0.9600
C6 H6B 0.9600
C6 H6C 0.9600
O1 C19 1.51(3)
O1 C22 1.45(2)
C19 H19A 0.9700
C19 H19B 0.9700
C19 C20 1.58(3)
C20 H20A 0.9700
C20 H20B 0.9700
C20 C21 1.54(2)
C21 H21A 0.9700
C21 H21B 0.9700
C21 C22 1.42(2)
C22 H22A 0.9700
C22 H22B 0.9700
C10 H10 0.9300
C10 C11 1.3900
C10 C9 1.3900
C11 H11 0.9300
C11 C12 1.3900
C12 H12 0.9300
C12 C7 1.3900
C7 C8 1.3900
C8 H8 0.9300
C8 C9 1.3900
C9 H9 0.9300
C13 C18 1.3900
C13 C14 1.3900
C18 H18 0.9300
C18 C17 1.3900
C17 H17 0.9300
C17 C16 1.3900
C16 H16 0.9300
C16 C15 1.3900
C15 H15 0.9300
C15 C14 1.3900
C14 H14 0.9300

loop_
_geom_torsion_atom_site_label_1
_geom_torsion_atom_site_label_2
_geom_torsion_atom_site_label_3
_geom_torsion_atom_site_label_4
_geom_torsion
Sm1 C5 C1 Si1 -126(2)
Sm1 C5 C1 C2 69.6(11)
Sm1 C5 C4 C3 -70.4(13)
Sm1 C1 C2 C3 67.7(14)
Sm1 C2 C3 C4 67.3(11)
Sm1 C3 C4 C5 68.9(13)
Sm1 O1 C19 C20 141(3)
Sm1 O1 C22 C21 -119(2)
Si1 C1 C2 Sm1 129(2)
Si1 C1 C2 C3 -163(3)
Si1 C7 C8 C9 -179(4)
Si1 C13 C18 C17 -166(3)
Si1 C13 C14 C15 167(3)
C5 C1 C2 Sm1 -67.7(14)
C5 C1 C2 C3 0.0
C1 Si1 C7 C12 156(3)
C1 Si1 C7 C8 -25(3)
C1 Si1 C13 C18 71(3)
C1 Si1 C13 C14 -96(3)
C1 C5 C4 Sm1 70.4(13)
C1 C5 C4 C3 0.0
C1 C2 C3 Sm1 -67.3(11)
C1 C2 C3 C4 0.0
C2 C3 C4 Sm1 -68.9(13)
C2 C3 C4 C5 0.0
C4 C5 C1 Sm1 -69.6(11)
C4 C5 C1 Si1 164(3)
C4 C5 C1 C2 0.0
C6 Si1 C1 Sm1 -59(3)
C6 Si1 C1 C5 36(3)
C6 Si1 C1 C2 -163(2)
C6 Si1 C7 C12 34(4)
C6 Si1 C7 C8 -146(3)
C6 Si1 C13 C18 -165(2)
C6 Si1 C13 C14 28(3)
O1 C19 C20 C21 -44(4)
C19 O1 C22 C21 -19(4)
C19 C20 C21 C22 37(4)
C20 C21 C22 O1 -12(4)
C22 O1 C19 C20 41(4)
C10 C11 C12 C7 0.0
C11 C10 C9 C8 0.0
C11 C12 C7 Si1 179(4)
C11 C12 C7 C8 0.0
C12 C7 C8 C9 0.0
C7 Si1 C1 Sm1 -179(2)
C7 Si1 C1 C5 -84(3)
C7 Si1 C1 C2 77(3)
C7 Si1 C13 C18 -51(3)
C7 Si1 C13 C14 142(2)
C7 C8 C9 C10 0.0
C9 C10 C11 C12 0.0
C13 Si1 C1 Sm1 65(2)
C13 Si1 C1 C5 160(2)
C13 Si1 C1 C2 -39(3)
C13 Si1 C7 C12 -81(3)
C13 Si1 C7 C8 98(3)
C13 C18 C17 C16 0.0
C18 C13 C14 C15 0.0
C18 C17 C16 C15 0.0
C17 C16 C15 C14 0.0
C16 C15 C14 C13 0.0
C14 C13 C18 C17 0.0

loop_
_twin_individual_id
_twin_individual_mass_fraction_refined
1 0.47(16)
2 0.53(16)
